data_2101351
loop_
_publ_author_name
'Haile, S. M.'
'Kreuer, K.-D.'
'Maier, J.'

_publ_section_title
;
 Structure of Cs~3~(HSO~4~)~2~(H~2~PO~4~) -- a new compound with a
 superprotonic phase transition
;
_journal_issue 5
_journal_name_full 'Acta Crystallographica Section B'
_journal_page_first 680
_journal_page_last 687
_journal_paper_doi 10.1107/S0108768195005684
_journal_volume 51
_journal_year 1995
_chemical_formula_sum 'Cs3 H4 O12 P S2'
_space_group_IT_number 14
_space_group_name_Hall '-P 2yn'
_space_group_name_H-M_alt 'P 1 21/n 1'
_symmetry_cell_setting monoclinic
_symmetry_space_group_name_Hall '-P 2yn'
_symmetry_space_group_name_H-M 'P 1 21/n 1'
_cell_angle_alpha 90.0
_cell_angle_beta 100.536(14)
_cell_angle_gamma 90.0
_cell_formula_units_Z 4
_cell_length_a 19.546(3)
_cell_length_b 7.8798(10)
_cell_length_c 9.1854(17)
_cell_volume 1390.9(4)
_diffrn_radiation_type Mo
_diffrn_radiation_wavelength 0.71073
_exptl_absorpt_coefficient_mu 0.7788
_exptl_crystal_density_diffrn 3.295
_cod_data_source_file du0399.cif
_cod_data_source_block du0399a
_cod_original_cell_volume 1390.7(4)
_cod_original_formula_sum 'H4 Cs3 O12 P1 S2'
_cod_database_code 2101351

loop_
_space_group_symop_id
_space_group_symop_operation_xyz
1 x,y,z
2 -x+1/2,y+1/2,-z+1/2
3 -x,-y,-z
4 x+1/2,-y+1/2,z+1/2

loop_
_atom_site_label
_atom_site_fract_x
_atom_site_fract_y
_atom_site_fract_z
_atom_site_U_iso_or_equiv
Cs1 .31893(2) .13498(5) .40528(4) .03998(13)
Cs2 .32727 -.14553(4) .86607(4) .03707(13)
Cs3 .49681(2) .40789(5) .25988(4) .03644(12)
S1 .16309(7) .1405(2) .06215(15) .0307(3)
S2 .15817(7) -.1324(2) .5803(2) .0326(3)
P .49237(7) -.0815(2) .24896(13) .0268(3)
O1 .5171(2) .0287(5) .1330(4) .0349(8)
O2 .2181(2) -.0206(5) .5972(5) .0484(11)
O3 .4315(2) -.1928(6) .1744(4) .0431(10)
O4 .4473(2) .1993(5) .6777(4) .0416(9)
O5 .4714(2) .0264(5) .3710(4) .0321(8)
O6 .1596(3) -.2471(6) .4457(5) .0517(11)
O7 .1644(2) -.2446(6) .7110(5) .0439(10)
O8 .1719(2) .2376(6) .2065(5) .0432(10)
O9 .0927(2) -.0419(6) .5520(5) .0519(12)
O10 .6420(3) .2411(6) .4411(5) .0505(11)
O11 .2337(2) .0701(6) .0571(5) .0488(11)
O12 .6141(2) .4963(6) .5598(5) .0486(11)
